data_7716090
loop_
_publ_author_name
'Paderni, Daniele'
'Macedi, Eleonora'
'Giacomazzo, Gina Elena'
'Formica, Mauro'
'Giorgi, Luca'
'Valtancoli, Barbara'
'Rossi, Patrizia'
'Paoli, Paola'
'Conti, Luca'
'Fusi, Vieri'
'Giorgi, Claudia'

_publ_section_title
;
 A new biphenol-dipicolylamine based ligand and its dinuclear
 Zn<sup>2+</sup> complex as fluorescent sensors for ibuprofen and
 ketoprofen in aqueous solution.
;
_journal_issue 22
_journal_name_full 'Dalton transactions (Cambridge, England : 2003)'
_journal_page_first 9495
_journal_page_last 9509
_journal_paper_doi 10.1039/d4dt00935e
_journal_volume 53
_journal_year 2024
_chemical_formula_sum 'C38 H36 N6 O2'
_chemical_formula_weight 608.73
_space_group_crystal_system monoclinic
_space_group_IT_number 13
_space_group_name_Hall '-P 2yc'
_space_group_name_H-M_alt 'P 1 2/c 1'
_atom_sites_solution_hydrogens mixed
_audit_creation_method SHELXL-2018/3
_audit_update_record
;
2024-03-28 deposited with the CCDC.	2024-05-15 downloaded from the CCDC.
;
_cell_angle_alpha 90
_cell_angle_beta 90.088(2)
_cell_angle_gamma 90
_cell_formula_units_Z 8
_cell_length_a 21.2572(5)
_cell_length_b 14.9463(4)
_cell_length_c 20.1478(5)
_cell_measurement_reflns_used 9901
_cell_measurement_temperature 100(2)
_cell_measurement_theta_max 68.34
_cell_measurement_theta_min 2.96
_cell_volume 6401.3(3)
_computing_cell_refinement 'Bruker SAINT'
_computing_data_collection 'Bruker APEX2'
_computing_data_reduction 'Bruker SAINT'
_computing_structure_refinement 'SHELXL-2014 (Sheldrick 2014)'
_computing_structure_solution 'SIR-2014 (Burla 2015)'
_diffrn_ambient_temperature 100(2)
_diffrn_measured_fraction_theta_full 1.000
_diffrn_measured_fraction_theta_max 0.998
_diffrn_measurement_device_type 'Bruker APEX-II CCD'
_diffrn_measurement_method '\f and \w scans'
_diffrn_radiation_type CuK\a
_diffrn_radiation_wavelength 1.54178
_diffrn_reflns_av_R_equivalents 0.1006
_diffrn_reflns_av_unetI/netI 0.0405
_diffrn_reflns_Laue_measured_fraction_full 1.000
_diffrn_reflns_Laue_measured_fraction_max 0.998
_diffrn_reflns_limit_h_max 25
_diffrn_reflns_limit_h_min -25
_diffrn_reflns_limit_k_max 17
_diffrn_reflns_limit_k_min -18
_diffrn_reflns_limit_l_max 24
_diffrn_reflns_limit_l_min -24
_diffrn_reflns_number 119791
_diffrn_reflns_point_group_measured_fraction_full 1.000
_diffrn_reflns_point_group_measured_fraction_max 0.998
_diffrn_reflns_theta_full 67.679
_diffrn_reflns_theta_max 68.355
_diffrn_reflns_theta_min 2.078
_exptl_absorpt_coefficient_mu 0.636
_exptl_absorpt_correction_T_max 0.7531
_exptl_absorpt_correction_T_min 0.6823
_exptl_absorpt_correction_type multi-scan
_exptl_absorpt_process_details
;
CrysAlisPro, Agilent Technologies,
Version 1.171.35.19 (release 27-10-2011 CrysAlis171 .NET)
(compiled Oct 27 2011,15:02:11)
Empirical absorption correction using spherical harmonics,
 implemented in SCALE3 ABSPACK scaling algorithm.
;
_exptl_crystal_density_diffrn 1.263
_exptl_crystal_description prism
_exptl_crystal_F_000 2576
_exptl_crystal_size_max 0.24
_exptl_crystal_size_mid 0.22
_exptl_crystal_size_min 0.21
_refine_diff_density_max 0.564
_refine_diff_density_min -0.316
_refine_diff_density_rms 0.050
_refine_ls_extinction_method none
_refine_ls_goodness_of_fit_ref 1.039
_refine_ls_hydrogen_treatment mixed
_refine_ls_matrix_type full
_refine_ls_number_parameters 878
_refine_ls_number_reflns 11753
_refine_ls_number_restraints 0
_refine_ls_restrained_S_all 1.039
_refine_ls_R_factor_all 0.0667
_refine_ls_R_factor_gt 0.0503
_refine_ls_shift/su_max 0.000
_refine_ls_shift/su_mean 0.000
_refine_ls_structure_factor_coef Fsqd
_refine_ls_weighting_details 'w=1/[\s^2^(Fo^2^)+(0.0545P)^2^+3.8940P] where P=(Fo^2^+2Fc^2^)/3'
_refine_ls_weighting_scheme calc
_refine_ls_wR_factor_gt 0.1198
_refine_ls_wR_factor_ref 0.1308
_reflns_Friedel_coverage 0.000
_reflns_number_gt 9325
_reflns_number_total 11753
_reflns_threshold_expression 'I > 2\s(I)'
_cod_data_source_file d4dt00935e2.cif
_cod_data_source_block L
_cod_depositor_comments 'Adding full bibliography for 7716090.cif.'
_cod_original_sg_symbol_H-M 'P 2/c'
_cod_database_code 7716090
_shelx_shelxl_version_number 2018/3
_shelx_space_group_comment
;
The symmetry employed for this shelxl refinement is uniquely defined
by the following loop, which should always be used as a source of
symmetry information in preference to the above space-group names.
They are only intended as comments.
;

loop_
_space_group_symop_operation_xyz
'x, y, z'
'-x, y, -z+1/2'
'-x, -y, -z'
'x, -y, z-1/2'

loop_
_atom_site_label
_atom_site_type_symbol
_atom_site_fract_x
_atom_site_fract_y
_atom_site_fract_z
_atom_site_U_iso_or_equiv
_atom_site_adp_type
_atom_site_occupancy
_atom_site_site_symmetry_order
_atom_site_calc_flag
_atom_site_refinement_flags_posn
_atom_site_refinement_flags_adp
_atom_site_refinement_flags_occupancy
_atom_site_disorder_assembly
_atom_site_disorder_group
O1A O 0.72729(6) 0.72463(9) 0.52461(7) 0.0275(3) Uani 1 1 d . . . . .
H1OA H 0.7416(11) 0.7010(15) 0.5616(12) 0.033 Uiso 1 1 d . U . . .
O2A O 0.59284(6) 0.68564(9) 0.48695(7) 0.0261(3) Uani 1 1 d . . . . .
H2OA H 0.5633(11) 0.7025(15) 0.5126(12) 0.031 Uiso 1 1 d . U . . .
N1A N 0.77837(8) 0.60152(12) 0.60844(8) 0.0311(4) Uani 1 1 d . . . . .
N3A N 0.68460(11) 0.5264(2) 0.72644(10) 0.0702(8) Uani 1 1 d . . . . .
N4A N 0.51545(7) 0.82222(10) 0.54153(7) 0.0238(3) Uani 1 1 d . . . . .
N5A N 0.55457(8) 0.93169(12) 0.68017(8) 0.0327(4) Uani 1 1 d . . . . .
N6A N 0.47007(8) 0.64771(12) 0.56395(9) 0.0318(4) Uani 1 1 d . . . . .
C1A C 0.70575(8) 0.67256(12) 0.41555(9) 0.0221(4) Uani 1 1 d . . . . .
C2A C 0.73730(8) 0.66243(12) 0.47630(9) 0.0222(4) Uani 1 1 d . . . . .
C3A C 0.78050(8) 0.59239(13) 0.48548(9) 0.0239(4) Uani 1 1 d . . . . .
C4A C 0.79142(9) 0.53308(13) 0.43370(9) 0.0249(4) Uani 1 1 d . . . . .
H4A H 0.819571 0.484474 0.440125 0.030 Uiso 1 1 calc R U . . .
C5A C 0.76196(9) 0.54361(13) 0.37289(9) 0.0268(4) Uani 1 1 d . . . . .
H5A H 0.770624 0.503507 0.337477 0.032 Uiso 1 1 calc R U . . .
C6A C 0.71960(9) 0.61341(13) 0.36416(9) 0.0255(4) Uani 1 1 d . . . . .
H6A H 0.699668 0.620974 0.322299 0.031 Uiso 1 1 calc R U . . .
C7A C 0.65947(8) 0.74571(12) 0.40428(9) 0.0219(4) Uani 1 1 d . . . . .
C8A C 0.66936(9) 0.80781(12) 0.35332(9) 0.0235(4) Uani 1 1 d . . . . .
H8A H 0.706423 0.803952 0.327185 0.028 Uiso 1 1 calc R U . . .
C9A C 0.62599(9) 0.87480(12) 0.34039(9) 0.0242(4) Uani 1 1 d . . . . .
H9A H 0.633137 0.916125 0.305380 0.029 Uiso 1 1 calc R U . . .
C10A C 0.57199(9) 0.88124(12) 0.37889(9) 0.0235(4) Uani 1 1 d . . . . .
H10A H 0.542821 0.928151 0.370761 0.028 Uiso 1 1 calc R U . . .
C11A C 0.56015(8) 0.81977(12) 0.42918(9) 0.0218(4) Uani 1 1 d . . . . .
C12A C 0.60377(8) 0.75133(12) 0.44126(9) 0.0218(4) Uani 1 1 d . . . . .
C13A C 0.81752(9) 0.58496(14) 0.54926(9) 0.0296(4) Uani 1 1 d . . . . .
H13A H 0.836047 0.524329 0.552348 0.036 Uiso 1 1 calc R U . . .
H13B H 0.852501 0.628677 0.548428 0.036 Uiso 1 1 calc R U . . .
N2A N 0.8152(4) 0.7641(6) 0.6748(7) 0.038(2) Uani 0.42(3) 1 d . . P A 1
C15A C 0.8535(10) 0.6852(14) 0.6733(10) 0.027(3) Uani 0.42(3) 1 d . . P A 1
C18A C 0.9103(10) 0.8503(13) 0.6803(9) 0.046(3) Uani 0.42(3) 1 d . . P A 1
H18A H 0.927811 0.908750 0.682228 0.056 Uiso 0.42(3) 1 calc R U P A 1
C19A C 0.8462(5) 0.8419(7) 0.6794(8) 0.052(3) Uani 0.42(3) 1 d . . P A 1
H19A H 0.821892 0.895120 0.682352 0.062 Uiso 0.42(3) 1 calc R U P A 1
N2C N 0.8286(6) 0.7755(7) 0.6448(10) 0.072(4) Uani 0.58(3) 1 d . . P A 2
C15C C 0.8565(8) 0.7042(11) 0.6633(8) 0.037(3) Uani 0.58(3) 1 d . . P A 2
C18C C 0.9241(9) 0.8581(12) 0.6596(10) 0.071(4) Uani 0.58(3) 1 d . . P A 2
H18C H 0.946655 0.912925 0.657711 0.085 Uiso 0.58(3) 1 calc R U P A 2
C19C C 0.8609(7) 0.8506(6) 0.6438(12) 0.089(5) Uani 0.58(3) 1 d . . P A 2
H19C H 0.839192 0.903637 0.631297 0.107 Uiso 0.58(3) 1 calc R U P A 2
C14A C 0.81792(11) 0.61065(17) 0.66790(10) 0.0393(5) Uani 1 1 d . . . . .
H14A H 0.790163 0.607548 0.707247 0.047 Uiso 0.42(3) 1 calc R U P A 1
H14B H 0.846363 0.558269 0.669858 0.047 Uiso 0.42(3) 1 calc R U P A 1
H14E H 0.847679 0.559844 0.670749 0.047 Uiso 0.58(3) 1 calc R U P A 2
H14F H 0.791295 0.610288 0.708175 0.047 Uiso 0.58(3) 1 calc R U P A 2
C16A C 0.91911(11) 0.69709(17) 0.67793(10) 0.0403(5) Uani 1 1 d . . . . .
H16A H 0.943906 0.644370 0.680973 0.048 Uiso 0.42(3) 1 calc R U P A 1
H16C H 0.938983 0.641472 0.686964 0.048 Uiso 0.58(3) 1 calc R U P A 2
C17A C 0.95104(13) 0.77752(19) 0.67844(11) 0.0497(6) Uani 1 1 d . . . . .
H17A H 0.995587 0.782562 0.677631 0.060 Uiso 0.42(3) 1 calc R U P A 1
H17C H 0.993740 0.777661 0.692440 0.060 Uiso 0.58(3) 1 calc R U P A 2
C20 C 0.73196(10) 0.52898(15) 0.61744(10) 0.0360(5) Uani 1 1 d . . . . .
H20A H 0.753450 0.475306 0.635223 0.043 Uiso 1 1 calc R U . . .
H20B H 0.713497 0.513086 0.573865 0.043 Uiso 1 1 calc R U . . .
C21A C 0.68020(10) 0.55640(16) 0.66421(10) 0.0356(5) Uani 1 1 d . . . . .
C22A C 0.63060(10) 0.60792(14) 0.64249(10) 0.0320(4) Uani 1 1 d . . . . .
H22A H 0.628451 0.626644 0.597486 0.038 Uiso 1 1 calc R U . . .
C23A C 0.58398(10) 0.63218(16) 0.68667(11) 0.0378(5) Uani 1 1 d . . . . .
H23A H 0.549385 0.667662 0.672547 0.045 Uiso 1 1 calc R U . . .
C24A C 0.58858(12) 0.6042(2) 0.75105(12) 0.0526(7) Uani 1 1 d . . . . .
H24A H 0.557894 0.620882 0.782964 0.063 Uiso 1 1 calc R U . . .
C25A C 0.63873(14) 0.5513(3) 0.76831(13) 0.0813(12) Uani 1 1 d . . . . .
H25A H 0.641181 0.530869 0.812891 0.098 Uiso 1 1 calc R U . . .
C26A C 0.50067(8) 0.82450(13) 0.47014(9) 0.0239(4) Uani 1 1 d . . . . .
H26A H 0.477760 0.880403 0.459581 0.029 Uiso 1 1 calc R U . . .
H26B H 0.473051 0.773399 0.458772 0.029 Uiso 1 1 calc R U . . .
C27A C 0.54803(10) 0.90492(13) 0.56181(10) 0.0282(4) Uani 1 1 d . . . . .
H27A H 0.516989 0.954028 0.565544 0.034 Uiso 1 1 calc R U . . .
H27B H 0.578915 0.921742 0.527264 0.034 Uiso 1 1 calc R U . . .
C28A C 0.58138(9) 0.89386(13) 0.62687(10) 0.0277(4) Uani 1 1 d . . . . .
C29A C 0.63721(10) 0.84583(14) 0.63036(11) 0.0337(5) Uani 1 1 d . . . . .
H29A H 0.655015 0.820558 0.591410 0.040 Uiso 1 1 calc R U . . .
C30A C 0.66654(11) 0.83520(15) 0.69091(12) 0.0411(5) Uani 1 1 d . . . . .
H30A H 0.704956 0.803073 0.694472 0.049 Uiso 1 1 calc R U . . .
C31A C 0.63848(11) 0.87265(16) 0.74663(11) 0.0404(5) Uani 1 1 d . . . . .
H31A H 0.656995 0.865892 0.789286 0.048 Uiso 1 1 calc R U . . .
C32A C 0.58336(11) 0.91972(16) 0.73877(11) 0.0377(5) Uani 1 1 d . . . . .
H32A H 0.564588 0.945243 0.777112 0.045 Uiso 1 1 calc R U . . .
C33A C 0.45926(9) 0.80786(13) 0.58175(10) 0.0267(4) Uani 1 1 d . . . . .
H33A H 0.427786 0.854509 0.571006 0.032 Uiso 1 1 calc R U . . .
H33B H 0.470402 0.813988 0.629263 0.032 Uiso 1 1 calc R U . . .
C34A C 0.43046(9) 0.71663(13) 0.57022(9) 0.0251(4) Uani 1 1 d . . . . .
C35A C 0.36619(10) 0.70627(16) 0.56817(13) 0.0431(6) Uani 1 1 d . . . . .
H35A H 0.339489 0.756672 0.573727 0.052 Uiso 1 1 calc R U . . .
C36A C 0.34076(12) 0.62313(18) 0.55811(16) 0.0574(7) Uani 1 1 d . . . . .
H36A H 0.296455 0.615143 0.556255 0.069 Uiso 1 1 calc R U . . .
C37A C 0.38103(12) 0.55098(16) 0.55071(12) 0.0464(6) Uani 1 1 d . . . . .
H37A H 0.365179 0.492445 0.543088 0.056 Uiso 1 1 calc R U . . .
C38A C 0.44443(11) 0.56662(15) 0.55470(11) 0.0373(5) Uani 1 1 d . . . . .
H38A H 0.471993 0.516891 0.550662 0.045 Uiso 1 1 calc R U . . .
O1B O 0.22959(6) 0.76565(9) 0.48002(7) 0.0275(3) Uani 1 1 d . . . . .
H1OB H 0.2478(11) 0.7849(15) 0.4452(12) 0.033 Uiso 1 1 d . U . . .
O2B O 0.09254(6) 0.81099(9) 0.51147(7) 0.0256(3) Uani 1 1 d . . . . .
H2OB H 0.0654(11) 0.7896(15) 0.4851(11) 0.031 Uiso 1 1 d . U . . .
N1B N 0.28435(8) 0.88223(11) 0.39214(8) 0.0279(4) Uani 1 1 d . . . . .
N2B N 0.34352(10) 0.71511(13) 0.37661(11) 0.0460(5) Uani 1 1 d . . . . .
N3B N 0.19829(9) 0.93225(15) 0.26545(9) 0.0427(5) Uani 1 1 d . . . . .
N4B N 0.01288(7) 0.68142(10) 0.45938(7) 0.0226(3) Uani 1 1 d . . . . .
N5B N 0.05392(8) 0.57736(12) 0.31837(8) 0.0308(4) Uani 1 1 d . . . . .
N6B N -0.03157(8) 0.85980(11) 0.43025(9) 0.0320(4) Uani 1 1 d . . . . .
C1B C 0.20380(8) 0.82711(12) 0.58482(9) 0.0220(4) Uani 1 1 d . . . . .
C2B C 0.23754(8) 0.83245(12) 0.52526(9) 0.0221(4) Uani 1 1 d . . . . .
C3B C 0.28071(8) 0.90229(13) 0.51455(9) 0.0235(4) Uani 1 1 d . . . . .
C4B C 0.28940(9) 0.96609(13) 0.56411(9) 0.0246(4) Uani 1 1 d . . . . .
H4B H 0.317668 1.014309 0.556790 0.030 Uiso 1 1 calc R U . . .
C5B C 0.25747(9) 0.96042(13) 0.62401(9) 0.0262(4) Uani 1 1 d . . . . .
H5B H 0.264574 1.003430 0.657916 0.031 Uiso 1 1 calc R U . . .
C6B C 0.21514(9) 0.89124(13) 0.63369(9) 0.0247(4) Uani 1 1 d . . . . .
H6B H 0.193255 0.887358 0.674667 0.030 Uiso 1 1 calc R U . . .
C7B C 0.15769(8) 0.75405(12) 0.59712(9) 0.0218(4) Uani 1 1 d . . . . .
C8B C 0.16668(9) 0.69342(12) 0.64886(9) 0.0234(4) Uani 1 1 d . . . . .
H8B H 0.203216 0.698165 0.675842 0.028 Uiso 1 1 calc R U . . .
C9B C 0.12330(9) 0.62627(12) 0.66170(9) 0.0242(4) Uani 1 1 d . . . . .
H9B H 0.130234 0.585320 0.697017 0.029 Uiso 1 1 calc R U . . .
C10B C 0.06981(9) 0.61935(12) 0.62266(9) 0.0232(4) Uani 1 1 d . . . . .
H10B H 0.040514 0.572682 0.630956 0.028 Uiso 1 1 calc R U . . .
C11B C 0.05834(8) 0.67979(12) 0.57145(9) 0.0220(4) Uani 1 1 d . . . . .
C12B C 0.10252(8) 0.74728(12) 0.55908(9) 0.0214(4) Uani 1 1 d . . . . .
C13B C 0.32052(9) 0.90421(14) 0.45267(9) 0.0273(4) Uani 1 1 d . . . . .
H13C H 0.339151 0.964539 0.447681 0.033 Uiso 1 1 calc R U . . .
H13D H 0.355442 0.860882 0.457592 0.033 Uiso 1 1 calc R U . . .
C14B C 0.32706(10) 0.86681(15) 0.33567(10) 0.0342(5) Uani 1 1 d . . . . .
H14C H 0.354360 0.919948 0.330119 0.041 Uiso 1 1 calc R U . . .
H14D H 0.301705 0.860199 0.294712 0.041 Uiso 1 1 calc R U . . .
C15B C 0.36792(10) 0.78528(15) 0.34384(10) 0.0338(5) Uani 1 1 d . . . . .
C16B C 0.42878(10) 0.78438(17) 0.31965(10) 0.0387(5) Uani 1 1 d . . . . .
H16B H 0.445534 0.835774 0.298296 0.046 Uiso 1 1 calc R U . . .
C17B C 0.46498(12) 0.70836(18) 0.32674(11) 0.0446(6) Uani 1 1 d . . . . .
H17B H 0.506441 0.706228 0.309277 0.054 Uiso 1 1 calc R U . . .
C18B C 0.44011(14) 0.63547(18) 0.35955(13) 0.0536(7) Uani 1 1 d . . . . .
H18B H 0.463718 0.581977 0.364929 0.064 Uiso 1 1 calc R U . . .
C19B C 0.38003(14) 0.64280(17) 0.38421(14) 0.0551(7) Uani 1 1 d . . . . .
H19B H 0.363380 0.593449 0.408140 0.066 Uiso 1 1 calc R U . . .
C20B C 0.23994(10) 0.95467(14) 0.37714(10) 0.0322(4) Uani 1 1 d . . . . .
H20C H 0.263072 1.004914 0.356445 0.039 Uiso 1 1 calc R U . . .
H20D H 0.221393 0.976719 0.419110 0.039 Uiso 1 1 calc R U . . .
C21B C 0.18768(10) 0.92546(14) 0.33117(10) 0.0299(4) Uani 1 1 d . . . . .
C22B C 0.13152(10) 0.89310(14) 0.35656(10) 0.0310(4) Uani 1 1 d . . . . .
H22B H 0.125835 0.888059 0.403166 0.037 Uiso 1 1 calc R U . . .
C23B C 0.08387(10) 0.86823(16) 0.31361(11) 0.0377(5) Uani 1 1 d . . . . .
H23B H 0.045012 0.846144 0.330107 0.045 Uiso 1 1 calc R U . . .
C24B C 0.09403(10) 0.87624(17) 0.24600(11) 0.0402(5) Uani 1 1 d . . . . .
H24B H 0.062110 0.860639 0.215051 0.048 Uiso 1 1 calc R U . . .
C25B C 0.15146(11) 0.90732(18) 0.22476(11) 0.0458(6) Uani 1 1 d . . . . .
H25B H 0.158414 0.911391 0.178297 0.055 Uiso 1 1 calc R U . . .
C26B C -0.00131(8) 0.67629(13) 0.53072(9) 0.0236(4) Uani 1 1 d . . . . .
H26C H -0.023986 0.619874 0.540192 0.028 Uiso 1 1 calc R U . . .
H26D H -0.028993 0.726767 0.543301 0.028 Uiso 1 1 calc R U . . .
C27B C 0.04429(9) 0.59871(13) 0.43714(10) 0.0274(4) Uani 1 1 d . . . . .
H27C H 0.012317 0.551317 0.430729 0.033 Uiso 1 1 calc R U . . .
H27D H 0.073806 0.578351 0.472066 0.033 Uiso 1 1 calc R U . . .
C28B C 0.07980(9) 0.61190(13) 0.37350(9) 0.0264(4) Uani 1 1 d . . . . .
C29B C 0.13655(10) 0.65792(14) 0.37319(11) 0.0325(5) Uani 1 1 d . . . . .
H29B H 0.153430 0.681198 0.413311 0.039 Uiso 1 1 calc R U . . .
C30B C 0.16813(11) 0.66952(15) 0.31418(12) 0.0394(5) Uani 1 1 d . . . . .
H30B H 0.207355 0.699921 0.312957 0.047 Uiso 1 1 calc R U . . .
C31B C 0.14133(11) 0.63576(15) 0.25655(11) 0.0393(5) Uani 1 1 d . . . . .
H31B H 0.161453 0.643578 0.214877 0.047 Uiso 1 1 calc R U . . .
C32B C 0.08495(11) 0.59068(15) 0.26096(10) 0.0371(5) Uani 1 1 d . . . . .
H32B H 0.066951 0.567689 0.221289 0.045 Uiso 1 1 calc R U . . .
C33B C -0.04363(9) 0.69938(13) 0.41967(9) 0.0256(4) Uani 1 1 d . . . . .
H33C H -0.075554 0.652807 0.428898 0.031 Uiso 1 1 calc R U . . .
H33D H -0.032834 0.696127 0.371946 0.031 Uiso 1 1 calc R U . . .
C34B C -0.07104(9) 0.79019(13) 0.43473(9) 0.0244(4) Uani 1 1 d . . . . .
C35B C -0.13297(10) 0.80064(15) 0.45318(12) 0.0382(5) Uani 1 1 d . . . . .
H35B H -0.159869 0.750001 0.455699 0.046 Uiso 1 1 calc R U . . .
C36B C -0.15603(12) 0.88494(17) 0.46808(13) 0.0472(6) Uani 1 1 d . . . . .
H36B H -0.198502 0.892691 0.481518 0.057 Uiso 1 1 calc R U . . .
C37B C -0.11646(12) 0.95688(15) 0.46305(11) 0.0411(5) Uani 1 1 d . . . . .
H37B H -0.130810 1.015738 0.472408 0.049 Uiso 1 1 calc R U . . .
C38B C -0.05512(11) 0.94134(15) 0.44399(11) 0.0387(5) Uani 1 1 d . . . . .
H38B H -0.027761 0.991342 0.440315 0.046 Uiso 1 1 calc R U . . .

loop_
_atom_site_aniso_label
_atom_site_aniso_U_11
_atom_site_aniso_U_22
_atom_site_aniso_U_33
_atom_site_aniso_U_23
_atom_site_aniso_U_13
_atom_site_aniso_U_12
O1A 0.0279(7) 0.0319(7) 0.0226(7) -0.0052(6) -0.0026(5) 0.0081(6)
O2A 0.0240(7) 0.0283(7) 0.0261(7) 0.0078(6) 0.0055(5) 0.0033(6)
N1A 0.0289(9) 0.0438(10) 0.0207(8) 0.0001(7) -0.0007(7) 0.0114(8)
N3A 0.0550(14) 0.127(2) 0.0292(11) 0.0267(13) 0.0124(10) 0.0477(15)
N4A 0.0233(8) 0.0260(8) 0.0220(8) -0.0001(6) 0.0023(6) -0.0037(6)
N5A 0.0301(9) 0.0385(10) 0.0295(9) -0.0077(7) 0.0054(7) -0.0087(8)
N6A 0.0301(9) 0.0310(9) 0.0342(9) -0.0010(7) 0.0016(7) 0.0030(7)
C1A 0.0196(9) 0.0249(9) 0.0218(9) 0.0008(7) 0.0030(7) -0.0021(7)
C2A 0.0208(9) 0.0237(9) 0.0222(9) -0.0012(7) 0.0024(7) -0.0005(7)
C3A 0.0199(9) 0.0281(10) 0.0237(9) 0.0013(8) 0.0023(7) 0.0000(7)
C4A 0.0219(9) 0.0247(9) 0.0283(10) 0.0003(8) 0.0045(7) 0.0017(7)
C5A 0.0282(10) 0.0283(10) 0.0240(9) -0.0049(8) 0.0033(7) 0.0002(8)
C6A 0.0250(9) 0.0300(10) 0.0214(9) -0.0004(8) 0.0009(7) -0.0003(8)
C7A 0.0219(9) 0.0239(9) 0.0199(9) -0.0018(7) -0.0011(7) -0.0019(7)
C8A 0.0229(9) 0.0282(10) 0.0196(9) 0.0000(7) 0.0013(7) -0.0030(8)
C9A 0.0286(10) 0.0240(9) 0.0201(9) 0.0024(7) -0.0013(7) -0.0039(8)
C10A 0.0249(9) 0.0227(9) 0.0231(9) 0.0007(7) -0.0031(7) 0.0003(7)
C11A 0.0208(9) 0.0240(9) 0.0206(9) -0.0012(7) -0.0013(7) -0.0007(7)
C12A 0.0234(9) 0.0218(9) 0.0202(9) 0.0010(7) -0.0010(7) -0.0027(7)
C13A 0.0258(10) 0.0378(11) 0.0253(10) -0.0004(8) 0.0007(8) 0.0098(8)
N2A 0.036(3) 0.033(3) 0.045(5) -0.005(3) -0.011(3) 0.014(2)
C15A 0.038(4) 0.025(6) 0.018(5) 0.009(4) 0.001(3) 0.023(4)
C18A 0.059(7) 0.034(4) 0.046(7) -0.006(5) -0.009(5) -0.011(4)
C19A 0.066(5) 0.032(4) 0.057(7) -0.006(4) -0.019(5) 0.012(3)
N2C 0.070(5) 0.045(4) 0.102(9) -0.028(5) -0.047(6) 0.023(3)
C15C 0.053(4) 0.036(7) 0.021(5) -0.003(4) -0.021(4) 0.016(4)
C18C 0.080(9) 0.051(6) 0.081(10) -0.022(6) -0.032(7) 0.004(5)
C19C 0.099(7) 0.039(4) 0.128(13) -0.024(6) -0.071(8) 0.017(4)
C14A 0.0369(12) 0.0556(15) 0.0254(11) -0.0034(10) -0.0056(9) 0.0201(11)
C16A 0.0400(12) 0.0536(14) 0.0272(11) 0.0045(10) 0.0064(9) 0.0152(11)
C17A 0.0543(15) 0.0678(17) 0.0271(12) -0.0083(11) -0.0027(10) 0.0097(13)
C20 0.0373(12) 0.0422(12) 0.0284(11) 0.0059(9) 0.0053(9) 0.0105(10)
C21A 0.0359(11) 0.0463(13) 0.0247(10) 0.0057(9) 0.0033(8) 0.0084(10)
C22A 0.0310(10) 0.0387(11) 0.0264(10) 0.0076(9) -0.0002(8) -0.0008(9)
C23A 0.0268(10) 0.0451(13) 0.0415(12) 0.0074(10) -0.0005(9) 0.0061(9)
C24A 0.0358(12) 0.088(2) 0.0340(13) 0.0056(13) 0.0077(10) 0.0187(13)
C25A 0.0581(17) 0.158(3) 0.0280(13) 0.0246(17) 0.0129(12) 0.053(2)
C26A 0.0214(9) 0.0259(9) 0.0245(9) 0.0024(7) 0.0004(7) 0.0017(7)
C27A 0.0316(10) 0.0247(10) 0.0281(10) -0.0020(8) 0.0035(8) -0.0054(8)
C28A 0.0281(10) 0.0265(10) 0.0286(10) -0.0050(8) 0.0035(8) -0.0074(8)
C29A 0.0327(11) 0.0329(11) 0.0355(11) -0.0063(9) 0.0025(9) -0.0014(9)
C30A 0.0362(12) 0.0360(12) 0.0510(14) -0.0014(10) -0.0071(10) -0.0018(10)
C31A 0.0445(13) 0.0432(13) 0.0334(12) -0.0016(10) -0.0077(10) -0.0145(11)
C32A 0.0373(12) 0.0465(13) 0.0292(11) -0.0086(10) 0.0033(9) -0.0133(10)
C33A 0.0230(9) 0.0311(10) 0.0260(10) -0.0003(8) 0.0039(7) 0.0005(8)
C34A 0.0247(9) 0.0293(10) 0.0214(9) 0.0056(8) 0.0031(7) 0.0002(8)
C35A 0.0251(11) 0.0371(12) 0.0670(16) 0.0135(11) 0.0001(10) -0.0016(9)
C36A 0.0343(13) 0.0485(15) 0.089(2) 0.0169(14) -0.0042(13) -0.0138(12)
C37A 0.0556(15) 0.0357(12) 0.0479(14) 0.0074(11) 0.0027(11) -0.0166(11)
C38A 0.0499(13) 0.0299(11) 0.0320(11) 0.0017(9) 0.0045(9) 0.0042(10)
O1B 0.0275(7) 0.0315(7) 0.0235(7) -0.0065(6) 0.0037(5) -0.0081(6)
O2B 0.0239(7) 0.0274(7) 0.0257(7) 0.0066(5) -0.0049(5) -0.0027(6)
N1B 0.0259(8) 0.0385(9) 0.0192(8) 0.0001(7) -0.0003(6) -0.0060(7)
N2B 0.0484(12) 0.0354(10) 0.0543(12) -0.0059(9) 0.0155(10) -0.0094(9)
N3B 0.0395(10) 0.0633(13) 0.0254(9) 0.0088(9) -0.0032(8) -0.0138(9)
N4B 0.0210(7) 0.0250(8) 0.0219(8) -0.0016(6) -0.0015(6) 0.0034(6)
N5B 0.0298(9) 0.0353(9) 0.0272(9) -0.0065(7) -0.0051(7) 0.0080(7)
N6B 0.0306(9) 0.0304(9) 0.0350(9) -0.0012(7) -0.0010(7) -0.0034(7)
C1B 0.0188(8) 0.0257(9) 0.0214(9) 0.0005(7) -0.0030(7) 0.0018(7)
C2B 0.0195(8) 0.0250(9) 0.0218(9) -0.0017(7) -0.0031(7) -0.0001(7)
C3B 0.0214(9) 0.0278(10) 0.0213(9) 0.0006(7) -0.0032(7) -0.0008(7)
C4B 0.0219(9) 0.0259(9) 0.0260(10) -0.0005(8) -0.0041(7) -0.0017(7)
C5B 0.0272(9) 0.0267(10) 0.0248(10) -0.0055(8) -0.0031(7) -0.0005(8)
C6B 0.0241(9) 0.0286(10) 0.0213(9) -0.0017(7) -0.0009(7) 0.0013(8)
C7B 0.0213(9) 0.0240(9) 0.0201(9) -0.0028(7) 0.0012(7) 0.0010(7)
C8B 0.0227(9) 0.0278(9) 0.0197(9) -0.0019(7) -0.0015(7) 0.0015(7)
C9B 0.0272(9) 0.0258(9) 0.0195(9) 0.0021(7) 0.0008(7) 0.0023(8)
C10B 0.0249(9) 0.0220(9) 0.0228(9) 0.0003(7) 0.0031(7) -0.0006(7)
C11B 0.0206(9) 0.0234(9) 0.0219(9) -0.0031(7) 0.0017(7) 0.0016(7)
C12B 0.0225(9) 0.0225(9) 0.0193(9) -0.0001(7) 0.0024(7) 0.0023(7)
C13B 0.0242(9) 0.0340(10) 0.0237(10) -0.0008(8) -0.0012(7) -0.0090(8)
C14B 0.0313(11) 0.0491(13) 0.0222(10) -0.0004(9) 0.0032(8) -0.0129(9)
C15B 0.0351(11) 0.0428(12) 0.0234(10) -0.0086(9) 0.0042(8) -0.0111(9)
C16B 0.0346(11) 0.0588(15) 0.0229(10) 0.0032(10) -0.0009(8) -0.0104(11)
C17B 0.0410(13) 0.0664(16) 0.0266(11) -0.0056(11) 0.0027(9) 0.0027(12)
C18B 0.0635(17) 0.0468(15) 0.0503(15) -0.0128(12) 0.0078(13) 0.0102(13)
C19B 0.0666(18) 0.0353(13) 0.0633(17) -0.0047(12) 0.0154(14) -0.0037(12)
C20B 0.0349(11) 0.0336(11) 0.0279(10) 0.0023(8) -0.0037(8) -0.0074(9)
C21B 0.0329(11) 0.0333(11) 0.0234(10) 0.0042(8) -0.0020(8) -0.0021(9)
C22B 0.0319(10) 0.0371(11) 0.0241(10) 0.0054(8) 0.0007(8) 0.0008(9)
C23B 0.0263(10) 0.0490(13) 0.0378(12) 0.0073(10) 0.0003(9) -0.0046(9)
C24B 0.0315(11) 0.0575(15) 0.0317(11) 0.0034(10) -0.0069(9) -0.0053(10)
C25B 0.0395(12) 0.0719(17) 0.0259(11) 0.0079(11) -0.0049(9) -0.0108(12)
C26B 0.0219(9) 0.0241(9) 0.0249(9) 0.0016(7) 0.0016(7) -0.0016(7)
C27B 0.0294(10) 0.0241(9) 0.0286(10) -0.0023(8) -0.0036(8) 0.0039(8)
C28B 0.0274(10) 0.0249(9) 0.0270(10) -0.0038(8) -0.0035(8) 0.0070(8)
C29B 0.0308(11) 0.0315(11) 0.0351(11) -0.0074(9) -0.0016(9) 0.0025(9)
C30B 0.0346(12) 0.0366(12) 0.0470(13) -0.0043(10) 0.0076(10) 0.0049(9)
C31B 0.0432(13) 0.0424(12) 0.0324(11) 0.0000(10) 0.0112(9) 0.0142(10)
C32B 0.0417(12) 0.0430(12) 0.0265(10) -0.0061(9) -0.0032(9) 0.0162(10)
C33B 0.0232(9) 0.0275(10) 0.0260(10) -0.0008(8) -0.0038(7) -0.0009(8)
C34B 0.0264(9) 0.0275(10) 0.0194(9) 0.0027(7) -0.0036(7) 0.0000(8)
C35B 0.0248(10) 0.0366(12) 0.0532(14) 0.0088(10) 0.0004(9) 0.0023(9)
C36B 0.0372(12) 0.0493(14) 0.0551(15) 0.0067(12) 0.0040(11) 0.0164(11)
C37B 0.0560(14) 0.0320(11) 0.0353(12) 0.0007(9) -0.0060(10) 0.0155(11)
C38B 0.0491(13) 0.0288(11) 0.0380(12) -0.0005(9) -0.0068(10) -0.0038(10)

loop_
_atom_type_symbol
_atom_type_description
_atom_type_scat_dispersion_real
_atom_type_scat_dispersion_imag
_atom_type_scat_source
C C 0.0181 0.0091 'International Tables Vol C Tables 4.2.6.8 and 6.1.1.4'
H H 0.0000 0.0000 'International Tables Vol C Tables 4.2.6.8 and 6.1.1.4'
N N 0.0311 0.0180 'International Tables Vol C Tables 4.2.6.8 and 6.1.1.4'
O O 0.0492 0.0322 'International Tables Vol C Tables 4.2.6.8 and 6.1.1.4'

loop_
_geom_angle_atom_site_label_1
_geom_angle_atom_site_label_2
_geom_angle_atom_site_label_3
_geom_angle
_geom_angle_site_symmetry_1
_geom_angle_site_symmetry_3
_geom_angle_publ_flag
C14A N1A C13A 110.60(16) . . ?
C14A N1A C20 110.46(17) . . ?
C13A N1A C20 110.71(16) . . ?
C21A N3A C25A 116.6(2) . . ?
C33A N4A C26A 111.84(14) . . ?
C33A N4A C27A 110.71(15) . . ?
C26A N4A C27A 110.54(14) . . ?
C32A N5A C28A 117.05(19) . . ?
C34A N6A C38A 116.96(18) . . ?
C6A C1A C2A 118.59(17) . . ?
C6A C1A C7A 119.56(16) . . ?
C2A C1A C7A 121.83(16) . . ?
O1A C2A C1A 118.33(16) . . ?
O1A C2A C3A 121.14(16) . . ?
C1A C2A C3A 120.45(17) . . ?
C4A C3A C2A 119.13(17) . . ?
C4A C3A C13A 120.33(17) . . ?
C2A C3A C13A 120.44(17) . . ?
C5A C4A C3A 121.10(18) . . ?
C4A C5A C6A 119.32(17) . . ?
C5A C6A C1A 121.34(17) . . ?
C8A C7A C12A 118.54(17) . . ?
C8A C7A C1A 119.93(16) . . ?
C12A C7A C1A 121.43(16) . . ?
C9A C8A C7A 121.08(17) . . ?
C8A C9A C10A 119.68(17) . . ?
C9A C10A C11A 120.75(17) . . ?
C10A C11A C12A 119.22(17) . . ?
C10A C11A C26A 121.25(16) . . ?
C12A C11A C26A 119.52(16) . . ?
O2A C12A C11A 121.89(16) . . ?
O2A C12A C7A 117.37(16) . . ?
C11A C12A C7A 120.68(16) . . ?
N1A C13A C3A 112.42(15) . . ?
C19A N2A C15A 116.0(12) . . ?
C14A C15A C16A 131.5(15) . . ?
C14A C15A N2A 111.3(15) . . ?
C16A C15A N2A 117.2(15) . . ?
C19A C18A C17A 123.2(14) . . ?
N2A C19A C18A 124.7(12) . . ?
C15C N2C C19C 118.3(10) . . ?
N2C C15C C16A 125.5(12) . . ?
N2C C15C C14A 120.0(13) . . ?
C16A C15C C14A 114.4(11) . . ?
C19C C18C C17A 113.2(12) . . ?
N2C C19C C18C 124.8(10) . . ?
C15A C14A N1A 117.5(9) . . ?
N1A C14A C15C 108.8(5) . . ?
C15C C16A C17A 114.4(8) . . ?
C17A C16A C15A 126.6(9) . . ?
C16A C17A C18A 112.0(8) . . ?
C16A C17A C18C 123.4(8) . . ?
N1A C20 C21A 111.45(18) . . ?
N3A C21A C22A 122.6(2) . . ?
N3A C21A C20 116.49(19) . . ?
C22A C21A C20 120.87(19) . . ?
C21A C22A C23A 119.46(19) . . ?
C24A C23A C22A 118.7(2) . . ?
C23A C24A C25A 118.1(2) . . ?
N3A C25A C24A 124.4(2) . . ?
N4A C26A C11A 110.76(15) . . ?
N4A C27A C28A 111.80(16) . . ?
N5A C28A C29A 122.78(19) . . ?
N5A C28A C27A 116.93(18) . . ?
C29A C28A C27A 120.29(18) . . ?
C30A C29A C28A 119.3(2) . . ?
C29A C30A C31A 118.3(2) . . ?
C32A C31A C30A 118.7(2) . . ?
N5A C32A C31A 123.9(2) . . ?
N4A C33A C34A 112.24(15) . . ?
N6A C34A C35A 122.43(19) . . ?
N6A C34A C33A 117.03(17) . . ?
C35A C34A C33A 120.52(18) . . ?
C36A C35A C34A 119.9(2) . . ?
C35A C36A C37A 118.6(2) . . ?
C38A C37A C36A 118.0(2) . . ?
N6A C38A C37A 124.2(2) . . ?
C20B N1B C14B 110.68(16) . . ?
C20B N1B C13B 109.85(16) . . ?
C14B N1B C13B 110.56(15) . . ?
C19B N2B C15B 117.5(2) . . ?
C25B N3B C21B 117.02(19) . . ?
C33B N4B C26B 111.92(14) . . ?
C33B N4B C27B 111.00(14) . . ?
C26B N4B C27B 110.29(14) . . ?
C28B N5B C32B 116.95(19) . . ?
C34B N6B C38B 117.12(18) . . ?
C6B C1B C2B 118.51(17) . . ?
C6B C1B C7B 119.98(16) . . ?
C2B C1B C7B 121.50(16) . . ?
O1B C2B C1B 117.91(16) . . ?
O1B C2B C3B 121.43(16) . . ?
C1B C2B C3B 120.56(16) . . ?
C4B C3B C2B 118.94(17) . . ?
C4B C3B C13B 120.37(17) . . ?
C2B C3B C13B 120.53(16) . . ?
C5B C4B C3B 121.13(17) . . ?
C6B C5B C4B 119.13(17) . . ?
C5B C6B C1B 121.68(17) . . ?
C8B C7B C12B 118.34(17) . . ?
C8B C7B C1B 120.79(16) . . ?
C12B C7B C1B 120.79(16) . . ?
C9B C8B C7B 121.28(17) . . ?
C10B C9B C8B 119.56(17) . . ?
C9B C10B C11B 120.98(17) . . ?
C10B C11B C12B 118.84(17) . . ?
C10B C11B C26B 121.73(16) . . ?
C12B C11B C26B 119.40(16) . . ?
O2B C12B C11B 121.52(16) . . ?
O2B C12B C7B 117.46(16) . . ?
C11B C12B C7B 120.97(16) . . ?
N1B C13B C3B 112.71(15) . . ?
N1B C14B C15B 113.46(17) . . ?
N2B C15B C16B 121.8(2) . . ?
N2B C15B C14B 117.54(19) . . ?
C16B C15B C14B 120.6(2) . . ?
C17B C16B C15B 119.6(2) . . ?
C16B C17B C18B 119.1(2) . . ?
C19B C18B C17B 117.8(3) . . ?
N2B C19B C18B 124.2(3) . . ?
N1B C20B C21B 112.67(17) . . ?
N3B C21B C22B 122.30(19) . . ?
N3B C21B C20B 117.18(18) . . ?
C22B C21B C20B 120.52(18) . . ?
C23B C22B C21B 119.57(19) . . ?
C22B C23B C24B 118.5(2) . . ?
C25B C24B C23B 118.4(2) . . ?
N3B C25B C24B 124.2(2) . . ?
N4B C26B C11B 110.84(15) . . ?
N4B C27B C28B 112.19(16) . . ?
N5B C28B C29B 122.80(19) . . ?
N5B C28B C27B 116.76(17) . . ?
C29B C28B C27B 120.44(17) . . ?
C30B C29B C28B 119.4(2) . . ?
C29B C30B C31B 118.5(2) . . ?
C32B C31B C30B 118.7(2) . . ?
N5B C32B C31B 123.7(2) . . ?
N4B C33B C34B 111.79(15) . . ?
N6B C34B C35B 121.95(19) . . ?
N6B C34B C33B 116.31(17) . . ?
C35B C34B C33B 121.74(18) . . ?
C34B C35B C36B 120.0(2) . . ?
C37B C36B C35B 118.7(2) . . ?
C36B C37B C38B 118.0(2) . . ?
N6B C38B C37B 124.2(2) . . ?

loop_
_geom_bond_atom_site_label_1
_geom_bond_atom_site_label_2
_geom_bond_distance
_geom_bond_site_symmetry_2
_geom_bond_publ_flag
O1A C2A 1.363(2) . ?
O2A C12A 1.366(2) . ?
N1A C14A 1.469(3) . ?
N1A C13A 1.476(2) . ?
N1A C20 1.477(3) . ?
N3A C21A 1.335(3) . ?
N3A C25A 1.343(3) . ?
N4A C33A 1.460(2) . ?
N4A C26A 1.472(2) . ?
N4A C27A 1.474(2) . ?
N5A C32A 1.341(3) . ?
N5A C28A 1.341(3) . ?
N6A C34A 1.337(3) . ?
N6A C38A 1.342(3) . ?
C1A C6A 1.393(3) . ?
C1A C2A 1.403(3) . ?
C1A C7A 1.488(3) . ?
C2A C3A 1.405(3) . ?
C3A C4A 1.389(3) . ?
C3A C13A 1.510(3) . ?
C4A C5A 1.384(3) . ?
C5A C6A 1.389(3) . ?
C7A C8A 1.400(3) . ?
C7A C12A 1.402(3) . ?
C8A C9A 1.385(3) . ?
C9A C10A 1.390(3) . ?
C10A C11A 1.391(3) . ?
C11A C12A 1.402(3) . ?
C11A C26A 1.513(2) . ?
N2A C19A 1.340(14) . ?
N2A C15A 1.43(2) . ?
C15A C14A 1.35(2) . ?
C15A C16A 1.41(2) . ?
C18A C19A 1.37(2) . ?
C18A C17A 1.39(2) . ?
N2C C15C 1.275(17) . ?
N2C C19C 1.316(12) . ?
C15C C16A 1.366(17) . ?
C15C C14A 1.624(17) . ?
C18C C19C 1.385(19) . ?
C18C C17A 1.387(18) . ?
C16A C17A 1.381(4) . ?
C20 C21A 1.507(3) . ?
C21A C22A 1.376(3) . ?
C22A C23A 1.381(3) . ?
C23A C24A 1.366(3) . ?
C24A C25A 1.372(4) . ?
C27A C28A 1.498(3) . ?
C28A C29A 1.389(3) . ?
C29A C30A 1.378(3) . ?
C30A C31A 1.390(3) . ?
C31A C32A 1.376(3) . ?
C33A C34A 1.512(3) . ?
C34A C35A 1.375(3) . ?
C35A C36A 1.370(4) . ?
C36A C37A 1.385(4) . ?
C37A C38A 1.370(3) . ?
O1B C2B 1.362(2) . ?
O2B C12B 1.368(2) . ?
N1B C20B 1.468(3) . ?
N1B C14B 1.475(3) . ?
N1B C13B 1.478(2) . ?
N2B C19B 1.339(3) . ?
N2B C15B 1.344(3) . ?
N3B C25B 1.341(3) . ?
N3B C21B 1.347(3) . ?
N4B C33B 1.467(2) . ?
N4B C26B 1.471(2) . ?
N4B C27B 1.475(2) . ?
N5B C28B 1.342(2) . ?
N5B C32B 1.347(3) . ?
N6B C34B 1.340(3) . ?
N6B C38B 1.346(3) . ?
C1B C6B 1.395(3) . ?
C1B C2B 1.401(3) . ?
C1B C7B 1.488(3) . ?
C2B C3B 1.407(3) . ?
C3B C4B 1.393(3) . ?
C3B C13B 1.508(3) . ?
C4B C5B 1.388(3) . ?
C5B C6B 1.385(3) . ?
C7B C8B 1.394(3) . ?
C7B C12B 1.404(3) . ?
C8B C9B 1.387(3) . ?
C9B C10B 1.385(3) . ?
C10B C11B 1.393(3) . ?
C11B C12B 1.401(3) . ?
C11B C26B 1.510(2) . ?
C14B C15B 1.505(3) . ?
C15B C16B 1.383(3) . ?
C16B C17B 1.380(4) . ?
C17B C18B 1.380(4) . ?
C18B C19B 1.376(4) . ?
C20B C21B 1.510(3) . ?
C21B C22B 1.386(3) . ?
C22B C23B 1.382(3) . ?
C23B C24B 1.385(3) . ?
C24B C25B 1.375(3) . ?
C27B C28B 1.502(3) . ?
C28B C29B 1.389(3) . ?
C29B C30B 1.377(3) . ?
C30B C31B 1.387(3) . ?
C31B C32B 1.378(3) . ?
C33B C34B 1.508(3) . ?
C34B C35B 1.377(3) . ?
C35B C36B 1.385(3) . ?
C36B C37B 1.369(4) . ?
C37B C38B 1.380(3) . ?
